data_7229865
loop_
_publ_author_name
'Chisca, Diana'
'Croitor, Lilia'
'Petuhov, Oleg'
'Kulikova, Olga V.'
'Volodina, Galina F.'
'Coropceanu, Eduard B.'
'Masunov, Art\"em E.'
'Fonari, Marina S.'

_publ_section_title
;
 Tuning structures and emissive properties in a series of Zn(ii) and
 Cd(ii) coordination polymers containing dicarboxylic acids and
 nicotinamide pillars
;
_journal_issue 4
_journal_name_full CrystEngComm
_journal_page_first 432
_journal_paper_doi 10.1039/C7CE01988B
_journal_volume 20
_journal_year 2018
_chemical_formula_moiety 'C25 H31 Cd N7 O9'
_chemical_formula_sum 'C25 H31 Cd N7 O9'
_chemical_formula_weight 685.97
_space_group_crystal_system monoclinic
_space_group_IT_number 14
_space_group_name_Hall '-P 2ybc'
_space_group_name_H-M_alt 'P 1 21/c 1'
_symmetry_space_group_name_Hall '-P 2ybc'
_symmetry_space_group_name_H-M 'P 1 21/c 1'
_atom_sites_solution_hydrogens mixed
_audit_creation_method SHELXL-2014/7
_audit_update_record
;
2017-10-06 deposited with the CCDC.
2017-12-13 downloaded from the CCDC.
;
_cell_angle_alpha 90
_cell_angle_beta 98.4010(19)
_cell_angle_gamma 90
_cell_formula_units_Z 4
_cell_length_a 14.4827(3)
_cell_length_b 10.7160(2)
_cell_length_c 18.3369(4)
_cell_measurement_reflns_used 3965
_cell_measurement_temperature 293(2)
_cell_measurement_theta_max 27.2920
_cell_measurement_theta_min 3.7200
_cell_volume 2815.29(10)
_computing_cell_refinement
;
CrysAlisPro, Agilent Technologies,
Version 1.171.37.35 (release 13-08-2014 CrysAlis171 .NET)
(compiled Aug 13 2014,18:06:01)
;
_computing_data_collection
;
CrysAlisPro, Agilent Technologies,
Version 1.171.37.35 (release 13-08-2014 CrysAlis171 .NET)
(compiled Aug 13 2014,18:06:01)
;
_computing_data_reduction
;
CrysAlisPro, Agilent Technologies,
Version 1.171.37.35 (release 13-08-2014 CrysAlis171 .NET)
(compiled Aug 13 2014,18:06:01)
;
_computing_structure_refinement 'SHELXL-2014/7 (Sheldrick, 2014)'
_computing_structure_solution 'SHELXS97 (Sheldrick, 2008)'
_diffrn_ambient_temperature 293(2)
_diffrn_detector 'CCD plate'
_diffrn_detector_type Eos
_diffrn_measured_fraction_theta_full 0.992
_diffrn_measured_fraction_theta_max 0.992
_diffrn_measurement_device 'four-circle diffractometer'
_diffrn_measurement_device_type 'Xcalibur, Eos'
_diffrn_measurement_method '\w scans'
_diffrn_radiation_type MoK\a
_diffrn_radiation_wavelength 0.71073
_diffrn_reflns_av_R_equivalents 0.0380
_diffrn_reflns_av_unetI/netI 0.0654
_diffrn_reflns_Laue_measured_fraction_full 0.992
_diffrn_reflns_Laue_measured_fraction_max 0.992
_diffrn_reflns_limit_h_max 10
_diffrn_reflns_limit_h_min -17
_diffrn_reflns_limit_k_max 12
_diffrn_reflns_limit_k_min -12
_diffrn_reflns_limit_l_max 22
_diffrn_reflns_limit_l_min -22
_diffrn_reflns_number 11268
_diffrn_reflns_point_group_measured_fraction_full 0.992
_diffrn_reflns_point_group_measured_fraction_max 0.992
_diffrn_reflns_theta_full 25.242
_diffrn_reflns_theta_max 25.498
_diffrn_reflns_theta_min 2.942
_exptl_absorpt_coefficient_mu 0.841
_exptl_absorpt_correction_T_max 1.00000
_exptl_absorpt_correction_T_min 0.93856
_exptl_absorpt_correction_type multi-scan
_exptl_absorpt_process_details
;
CrysAlisPro, Agilent Technologies,
Version 1.171.37.35 (release 13-08-2014 CrysAlis171 .NET)
(compiled Aug 13 2014,18:06:01)
Empirical absorption correction using spherical harmonics,
 implemented in SCALE3 ABSPACK scaling algorithm.
;
_exptl_crystal_colour colorless
_exptl_crystal_density_diffrn 1.618
_exptl_crystal_description block
_exptl_crystal_F_000 1400
_exptl_crystal_size_max 0.2
_exptl_crystal_size_mid 0.12
_exptl_crystal_size_min 0.05
_refine_diff_density_max 0.666
_refine_diff_density_min -0.377
_refine_diff_density_rms 0.088
_refine_ls_extinction_method none
_refine_ls_goodness_of_fit_ref 0.998
_refine_ls_hydrogen_treatment mixed
_refine_ls_matrix_type full
_refine_ls_number_parameters 403
_refine_ls_number_reflns 5193
_refine_ls_number_restraints 12
_refine_ls_restrained_S_all 0.997
_refine_ls_R_factor_all 0.0588
_refine_ls_R_factor_gt 0.0389
_refine_ls_shift/su_max 0.000
_refine_ls_shift/su_mean 0.000
_refine_ls_structure_factor_coef Fsqd
_refine_ls_weighting_details 'w=1/[\s^2^(Fo^2^)+(0.0206P)^2^] where P=(Fo^2^+2Fc^2^)/3'
_refine_ls_weighting_scheme calc
_refine_ls_wR_factor_gt 0.0648
_refine_ls_wR_factor_ref 0.0715
_reflns_Friedel_coverage 0.000
_reflns_number_gt 3942
_reflns_number_total 5193
_reflns_threshold_expression 'I > 2\s(I)'
_cod_data_source_file c7ce01988b2.cif
_cod_data_source_block Comp_2(CL_4249)
_cod_depositor_comments 'Adding full bibliography for 7229861--7229872.cif.'
_cod_original_cell_volume 2815.28(10)
_cod_database_code 7229865
_shelx_shelxl_version_number 2014/7
_shelx_space_group_comment
;
The symmetry employed for this shelxl refinement is uniquely defined
by the following loop, which should always be used as a source of
symmetry information in preference to the above space-group names.
They are only intended as comments.
;

loop_
_space_group_symop_operation_xyz
'x, y, z'
'-x, y+1/2, -z+1/2'
'-x, -y, -z'
'x, -y-1/2, z-1/2'

loop_
_atom_site_label
_atom_site_type_symbol
_atom_site_fract_x
_atom_site_fract_y
_atom_site_fract_z
_atom_site_U_iso_or_equiv
_atom_site_adp_type
_atom_site_occupancy
_atom_site_site_symmetry_order
_atom_site_calc_flag
_atom_site_refinement_flags_posn
_atom_site_refinement_flags_adp
Cd1 Cd 0.61323(2) 0.85825(2) 0.18339(2) 0.02317(9) Uani 1 1 d . .
N1 N 0.68830(19) 1.0166(2) 0.26209(15) 0.0256(7) Uani 1 1 d . .
N2 N 0.9365(2) 0.9424(3) 0.40825(19) 0.0372(8) Uani 1 1 d D .
N3 N 0.73761(18) 0.8354(2) 0.11478(15) 0.0254(7) Uani 1 1 d . .
N4 N 0.8786(2) 1.1368(3) 0.02829(18) 0.0374(8) Uani 1 1 d D .
N5 N 0.5324(2) 0.6936(2) 0.11262(15) 0.0277(7) Uani 1 1 d . .
N6 N 0.3290(2) 0.7433(3) -0.0783(2) 0.0443(9) Uani 1 1 d D .
O1 O 0.92886(17) 1.1320(2) 0.45667(14) 0.0391(6) Uani 1 1 d . .
O2 O 0.90043(17) 1.0086(2) -0.06503(13) 0.0407(7) Uani 1 1 d . .
O3 O 0.2617(2) 0.5676(3) -0.04732(16) 0.0669(9) Uani 1 1 d . .
O4 O 0.46949(16) 0.9596(2) 0.16764(13) 0.0356(6) Uani 1 1 d . .
O5 O 0.56369(16) 1.0292(2) 0.09301(13) 0.0362(6) Uani 1 1 d . .
O6 O 0.29066(16) 1.2070(2) 0.23640(13) 0.0342(6) Uani 1 1 d . .
O7 O 0.43050(16) 1.2531(2) 0.21084(12) 0.0324(6) Uani 1 1 d . .
C1 C 0.6500(2) 1.1302(3) 0.26454(18) 0.0283(8) Uani 1 1 d . .
H1 H 0.5950 1.1474 0.2332 0.034 Uiso 1 1 calc R U
C2 C 0.6888(2) 1.2222(3) 0.31152(19) 0.0315(9) Uani 1 1 d . .
H2 H 0.6608 1.3003 0.3114 0.038 Uiso 1 1 calc R U
C3 C 0.7692(2) 1.1977(3) 0.35859(19) 0.0332(9) Uani 1 1 d . .
H3 H 0.7963 1.2590 0.3907 0.040 Uiso 1 1 calc R U
C4 C 0.8100(2) 1.0804(3) 0.35791(17) 0.0224(8) Uani 1 1 d . .
C5 C 0.7668(2) 0.9944(3) 0.30828(18) 0.0267(8) Uani 1 1 d . .
H5 H 0.7940 0.9160 0.3069 0.032 Uiso 1 1 calc R U
C6 C 0.8962(2) 1.0531(3) 0.41115(19) 0.0286(8) Uani 1 1 d . .
C7 C 0.7700(2) 0.7218(3) 0.10293(19) 0.0318(9) Uani 1 1 d . .
H7 H 0.7451 0.6541 0.1252 0.038 Uiso 1 1 calc R U
C8 C 0.8384(2) 0.6989(3) 0.05964(19) 0.0321(9) Uani 1 1 d . .
H8 H 0.8594 0.6182 0.0531 0.039 Uiso 1 1 calc R U
C9 C 0.8747(2) 0.7987(3) 0.02640(18) 0.0283(8) Uani 1 1 d . .
H9 H 0.9208 0.7862 -0.0032 0.034 Uiso 1 1 calc R U
C10 C 0.8425(2) 0.9177(3) 0.03711(17) 0.0231(8) Uani 1 1 d . .
C11 C 0.7741(2) 0.9312(3) 0.08203(18) 0.0254(8) Uani 1 1 d . .
H11 H 0.7525 1.0111 0.0898 0.030 Uiso 1 1 calc R U
C12 C 0.8770(2) 1.0261(3) -0.00391(19) 0.0260(8) Uani 1 1 d . .
C13 C 0.5401(2) 0.5782(3) 0.14073(19) 0.0342(9) Uani 1 1 d . .
H13 H 0.5878 0.5622 0.1794 0.041 Uiso 1 1 calc R U
C14 C 0.4813(3) 0.4823(3) 0.1155(2) 0.0349(9) Uani 1 1 d . .
H14 H 0.4887 0.4036 0.1369 0.042 Uiso 1 1 calc R U
C15 C 0.4110(3) 0.5051(3) 0.0578(2) 0.0349(9) Uani 1 1 d . .
H15 H 0.3696 0.4420 0.0400 0.042 Uiso 1 1 calc R U
C16 C 0.4029(2) 0.6224(3) 0.02667(19) 0.0268(8) Uani 1 1 d . .
C17 C 0.4648(2) 0.7137(3) 0.05614(18) 0.0283(8) Uani 1 1 d . .
H17 H 0.4590 0.7931 0.0356 0.034 Uiso 1 1 calc R U
C18 C 0.3258(3) 0.6436(3) -0.0361(2) 0.0362(9) Uani 1 1 d . .
C19 C 0.4862(2) 1.0301(3) 0.11675(19) 0.0270(8) Uani 1 1 d . .
C20 C 0.4113(2) 1.1157(3) 0.08000(18) 0.0326(9) Uani 1 1 d . .
H20A H 0.3882 1.0828 0.0315 0.039 Uiso 1 1 calc R U
H20B H 0.4389 1.1966 0.0733 0.039 Uiso 1 1 calc R U
C21 C 0.3292(2) 1.1336(3) 0.12191(19) 0.0325(9) Uani 1 1 d . .
H21A H 0.2809 1.1801 0.0911 0.039 Uiso 1 1 calc R U
H21B H 0.3037 1.0523 0.1312 0.039 Uiso 1 1 calc R U
C22 C 0.3534(3) 1.2011(3) 0.19439(19) 0.0272(8) Uani 1 1 d . .
N1S N 0.9240(2) 0.3425(3) 0.24441(17) 0.0384(8) Uani 1 1 d . .
O1S O 0.84438(19) 0.1883(2) 0.17750(15) 0.0468(7) Uani 1 1 d . .
C1S C 0.9113(3) 0.2275(4) 0.2203(2) 0.0372(9) Uani 1 1 d . .
H1S H 0.9576 0.1701 0.2372 0.045 Uiso 1 1 calc R U
C2S C 0.8557(3) 0.4373(4) 0.2205(3) 0.0866(18) Uani 1 1 d . .
H2S1 H 0.8210 0.4139 0.1738 0.130 Uiso 1 1 calc R U
H2S2 H 0.8867 0.5153 0.2154 0.130 Uiso 1 1 calc R U
H2S3 H 0.8138 0.4459 0.2562 0.130 Uiso 1 1 calc R U
C3S C 1.0059(3) 0.3788(4) 0.2947(2) 0.0588(13) Uani 1 1 d . .
H3S1 H 1.0464 0.3081 0.3049 0.088 Uiso 1 1 calc R U
H3S2 H 0.9875 0.4086 0.3398 0.088 Uiso 1 1 calc R U
H3S3 H 1.0382 0.4438 0.2728 0.088 Uiso 1 1 calc R U
O1W O 0.11045(18) 0.2023(2) 0.16402(15) 0.0409(7) Uani 1 1 d D .
H3N H 0.864(3) 1.151(3) 0.0706(13) 0.061 Uiso 1 1 d D U
H2N H 0.914(2) 0.885(3) 0.3783(16) 0.061 Uiso 1 1 d D U
H6N H 0.2837(19) 0.755(3) -0.1133(16) 0.061 Uiso 1 1 d D U
H5N H 0.3706(19) 0.801(3) -0.0702(19) 0.061 Uiso 1 1 d D U
H1N H 0.979(2) 0.923(3) 0.4426(15) 0.061 Uiso 1 1 d D U
H4N H 0.894(3) 1.199(3) 0.0032(16) 0.061 Uiso 1 1 d D U
H1W H 0.1646(16) 0.200(3) 0.1896(17) 0.061 Uiso 1 1 d D U
H2W H 0.099(2) 0.147(3) 0.1311(16) 0.061 Uiso 1 1 d D U

loop_
_atom_site_aniso_label
_atom_site_aniso_U_11
_atom_site_aniso_U_22
_atom_site_aniso_U_33
_atom_site_aniso_U_23
_atom_site_aniso_U_13
_atom_site_aniso_U_12
Cd1 0.02283(15) 0.02259(14) 0.02354(15) 0.00065(11) 0.00151(10) -0.00116(11)
N1 0.0264(18) 0.0251(15) 0.0233(17) -0.0017(13) -0.0030(13) -0.0005(13)
N2 0.039(2) 0.0265(17) 0.040(2) -0.0069(15) -0.0161(15) 0.0043(15)
N3 0.0246(17) 0.0202(15) 0.0320(18) 0.0022(13) 0.0063(13) -0.0014(12)
N4 0.051(2) 0.0282(17) 0.036(2) 0.0020(16) 0.0149(17) -0.0093(15)
N5 0.0341(19) 0.0229(15) 0.0257(18) -0.0012(14) 0.0031(14) -0.0027(13)
N6 0.038(2) 0.043(2) 0.046(2) 0.0056(18) -0.0111(16) -0.0045(17)
O1 0.0368(16) 0.0308(14) 0.0441(17) -0.0139(13) -0.0128(12) 0.0037(12)
O2 0.0574(19) 0.0393(15) 0.0293(16) 0.0002(13) 0.0190(14) -0.0086(13)
O3 0.062(2) 0.0516(18) 0.076(2) 0.0111(16) -0.0263(17) -0.0299(16)
O4 0.0342(16) 0.0325(14) 0.0391(17) 0.0108(13) 0.0022(12) 0.0007(11)
O5 0.0256(15) 0.0432(15) 0.0396(17) -0.0014(12) 0.0043(12) 0.0071(12)
O6 0.0308(15) 0.0431(15) 0.0288(15) -0.0045(12) 0.0048(12) 0.0018(12)
O7 0.0372(16) 0.0338(14) 0.0252(15) -0.0030(11) 0.0011(12) -0.0046(12)
C1 0.027(2) 0.031(2) 0.025(2) -0.0008(17) -0.0012(15) 0.0032(16)
C2 0.038(2) 0.0240(19) 0.031(2) -0.0025(17) -0.0004(17) 0.0097(17)
C3 0.038(2) 0.030(2) 0.030(2) -0.0072(18) -0.0035(17) 0.0048(17)
C4 0.023(2) 0.0227(18) 0.022(2) 0.0011(16) 0.0026(15) -0.0022(15)
C5 0.026(2) 0.0223(18) 0.031(2) -0.0002(16) 0.0020(17) 0.0028(15)
C6 0.029(2) 0.0263(19) 0.030(2) -0.0035(17) 0.0032(17) -0.0007(17)
C7 0.038(2) 0.0249(19) 0.033(2) 0.0085(17) 0.0053(18) 0.0002(17)
C8 0.038(2) 0.0210(18) 0.039(2) 0.0000(17) 0.0109(18) 0.0076(16)
C9 0.029(2) 0.029(2) 0.028(2) 0.0006(17) 0.0054(16) 0.0051(16)
C10 0.0213(19) 0.0260(18) 0.0204(19) 0.0018(16) -0.0026(14) -0.0033(15)
C11 0.027(2) 0.0202(18) 0.028(2) -0.0011(16) 0.0008(16) 0.0008(15)
C12 0.019(2) 0.028(2) 0.029(2) -0.0002(17) -0.0018(16) -0.0023(15)
C13 0.037(2) 0.037(2) 0.027(2) -0.0029(18) 0.0025(17) 0.0003(18)
C14 0.050(3) 0.0235(19) 0.032(2) 0.0014(18) 0.0092(19) -0.0057(18)
C15 0.040(3) 0.0255(19) 0.040(3) -0.0052(18) 0.0076(19) -0.0088(17)
C16 0.027(2) 0.0281(19) 0.025(2) -0.0057(16) 0.0036(16) -0.0036(16)
C17 0.035(2) 0.0246(19) 0.026(2) -0.0011(17) 0.0054(17) -0.0025(17)
C18 0.039(3) 0.031(2) 0.038(2) -0.0061(19) 0.0028(19) -0.0070(19)
C19 0.030(2) 0.0249(19) 0.023(2) -0.0106(17) -0.0073(16) 0.0003(16)
C20 0.035(2) 0.040(2) 0.021(2) -0.0040(17) -0.0028(16) 0.0087(17)
C21 0.024(2) 0.043(2) 0.028(2) -0.0085(18) -0.0045(16) 0.0083(17)
C22 0.036(2) 0.0214(18) 0.022(2) 0.0051(16) -0.0027(17) 0.0085(17)
N1S 0.041(2) 0.0364(19) 0.034(2) -0.0081(16) -0.0052(15) 0.0028(16)
O1S 0.0475(19) 0.0479(17) 0.0436(18) -0.0109(14) 0.0022(14) -0.0089(14)
C1S 0.040(3) 0.040(2) 0.033(2) 0.002(2) 0.013(2) 0.009(2)
C2S 0.096(4) 0.043(3) 0.104(5) -0.015(3) -0.042(3) 0.022(3)
C3S 0.052(3) 0.069(3) 0.051(3) -0.021(2) -0.008(2) 0.005(2)
O1W 0.0395(18) 0.0378(16) 0.044(2) 0.0022(13) 0.0008(14) 0.0016(14)

loop_
_atom_type_symbol
_atom_type_description
_atom_type_scat_dispersion_real
_atom_type_scat_dispersion_imag
_atom_type_scat_source
C C 0.0033 0.0016 'International Tables Vol C Tables 4.2.6.8 and 6.1.1.4'
H H 0.0000 0.0000 'International Tables Vol C Tables 4.2.6.8 and 6.1.1.4'
N N 0.0061 0.0033 'International Tables Vol C Tables 4.2.6.8 and 6.1.1.4'
O O 0.0106 0.0060 'International Tables Vol C Tables 4.2.6.8 and 6.1.1.4'
Cd Cd -0.8075 1.2024 'International Tables Vol C Tables 4.2.6.8 and 6.1.1.4'

loop_
_geom_angle_atom_site_label_1
_geom_angle_atom_site_label_2
_geom_angle_atom_site_label_3
_geom_angle
_geom_angle_site_symmetry_1
_geom_angle_site_symmetry_3
O4 Cd1 N3 136.20(9) . .
O4 Cd1 N1 93.63(9) . .
N3 Cd1 N1 94.62(9) . .
O4 Cd1 N5 85.36(9) . .
N3 Cd1 N5 89.16(9) . .
N1 Cd1 N5 175.44(9) . .
O4 Cd1 O7 89.01(8) . 2_645
N3 Cd1 O7 133.91(8) . 2_645
N1 Cd1 O7 89.77(8) . 2_645
N5 Cd1 O7 85.77(8) . 2_645
O4 Cd1 O6 142.56(8) . 2_645
N3 Cd1 O6 80.90(8) . 2_645
N1 Cd1 O6 86.52(9) . 2_645
N5 Cd1 O6 91.57(9) . 2_645
O7 Cd1 O6 53.55(7) 2_645 2_645
O4 Cd1 O5 53.99(7) . .
N3 Cd1 O5 83.68(8) . .
N1 Cd1 O5 86.64(8) . .
N5 Cd1 O5 96.33(9) . .
O7 Cd1 O5 142.41(7) 2_645 .
O6 Cd1 O5 162.56(7) 2_645 .
O4 Cd1 C19 26.81(8) . .
N3 Cd1 C19 110.19(10) . .
N1 Cd1 C19 90.49(9) . .
N5 Cd1 C19 90.59(10) . .
O7 Cd1 C19 115.64(9) 2_645 .
O6 Cd1 C19 168.74(9) 2_645 .
O5 Cd1 C19 27.18(8) . .
C5 N1 C1 117.3(3) . .
C5 N1 Cd1 121.8(2) . .
C1 N1 Cd1 120.8(2) . .
C7 N3 C11 117.1(3) . .
C7 N3 Cd1 119.8(2) . .
C11 N3 Cd1 122.9(2) . .
C17 N5 C13 117.3(3) . .
C17 N5 Cd1 123.2(2) . .
C13 N5 Cd1 117.8(2) . .
C19 O4 Cd1 96.1(2) . .
C19 O5 Cd1 87.8(2) . .
C22 O6 Cd1 90.2(2) . 2_655
C22 O7 Cd1 94.16(19) . 2_655
N1 C1 C2 122.6(3) . .
C3 C2 C1 119.3(3) . .
C2 C3 C4 119.4(3) . .
C5 C4 C3 117.3(3) . .
C5 C4 C6 123.7(3) . .
C3 C4 C6 119.1(3) . .
N1 C5 C4 124.1(3) . .
O1 C6 N2 120.8(3) . .
O1 C6 C4 120.6(3) . .
N2 C6 C4 118.6(3) . .
N3 C7 C8 123.7(3) . .
C9 C8 C7 118.1(3) . .
C8 C9 C10 119.8(3) . .
C9 C10 C11 117.8(3) . .
C9 C10 C12 119.8(3) . .
C11 C10 C12 122.3(3) . .
N3 C11 C10 123.4(3) . .
O2 C12 N4 123.6(3) . .
O2 C12 C10 119.5(3) . .
N4 C12 C10 116.9(3) . .
N5 C13 C14 123.4(4) . .
C13 C14 C15 118.6(3) . .
C16 C15 C14 119.2(3) . .
C15 C16 C17 118.2(3) . .
C15 C16 C18 117.7(3) . .
C17 C16 C18 124.1(3) . .
N5 C17 C16 123.3(3) . .
O3 C18 N6 121.9(4) . .
O3 C18 C16 119.1(3) . .
N6 C18 C16 119.0(3) . .
O4 C19 O5 122.1(3) . .
O4 C19 C20 119.8(3) . .
O5 C19 C20 118.1(3) . .
O4 C19 Cd1 57.04(17) . .
O5 C19 Cd1 65.06(18) . .
C20 C19 Cd1 175.5(2) . .
C19 C20 C21 114.6(3) . .
C22 C21 C20 114.0(3) . .
O7 C22 O6 121.6(3) . .
O7 C22 C21 120.9(3) . .
O6 C22 C21 117.5(3) . .
C1S N1S C2S 120.2(3) . .
C1S N1S C3S 121.9(3) . .
C2S N1S C3S 117.9(3) . .
O1S C1S N1S 126.6(4) . .

loop_
_geom_bond_atom_site_label_1
_geom_bond_atom_site_label_2
_geom_bond_distance
_geom_bond_site_symmetry_2
Cd1 O4 2.328(2) .
Cd1 N3 2.356(2) .
Cd1 N1 2.384(3) .
Cd1 N5 2.392(3) .
Cd1 O7 2.407(2) 2_645
Cd1 O6 2.476(2) 2_645
Cd1 O5 2.504(2) .
Cd1 C19 2.759(3) .
N1 C5 1.336(4) .
N1 C1 1.341(4) .
N2 C6 1.327(4) .
N3 C7 1.334(4) .
N3 C11 1.337(4) .
N4 C12 1.323(4) .
N5 C17 1.335(4) .
N5 C13 1.338(4) .
N6 C18 1.324(5) .
O1 C6 1.233(4) .
O2 C12 1.232(4) .
O3 C18 1.229(4) .
O4 C19 1.251(4) .
O5 C19 1.261(4) .
O6 C22 1.276(4) .
O6 Cd1 2.476(2) 2_655
O7 C22 1.245(4) .
O7 Cd1 2.407(2) 2_655
C1 C2 1.374(4) .
C2 C3 1.370(5) .
C3 C4 1.390(4) .
C4 C5 1.380(4) .
C4 C6 1.497(4) .
C7 C8 1.379(4) .
C8 C9 1.372(4) .
C9 C10 1.382(4) .
C10 C11 1.385(4) .
C10 C12 1.508(4) .
C13 C14 1.371(5) .
C14 C15 1.379(5) .
C15 C16 1.378(4) .
C16 C17 1.382(4) .
C16 C18 1.500(5) .
C19 C20 1.503(4) .
C20 C21 1.520(4) .
C21 C22 1.509(4) .
N1S C1S 1.313(4) .
N1S C2S 1.441(5) .
N1S C3S 1.446(5) .
O1S C1S 1.228(4) .

loop_
_geom_hbond_atom_site_label_D
_geom_hbond_atom_site_label_H
_geom_hbond_atom_site_label_A
_geom_hbond_distance_DH
_geom_hbond_distance_HA
_geom_hbond_distance_DA
_geom_hbond_angle_DHA
_geom_hbond_site_symmetry_A
C2 H2 O4 0.93 2.61 3.483(4) 155.7 2_655
C5 H5 O6 0.93 2.62 3.263(4) 126.8 2_645
C8 H8 O3 0.93 2.64 3.196(4) 118.6 3_665
C14 H14 O7 0.93 2.34 3.164(4) 147.2 1_545
C2S H2S1 O3 0.96 2.46 3.376(5) 159.9 3_665
C3S H3S2 O2 0.96 2.46 3.399(5) 165.0 4_576
N4 H3N O1S 0.849(17) 2.059(19) 2.904(4) 173(4) 1_565
N2 H2N O1W 0.857(17) 2.11(2) 2.928(4) 158(3) 2_655
N6 H6N O1S 0.856(17) 2.14(2) 2.969(4) 164(4) 3_665
N6 H5N O5 0.863(17) 2.12(2) 2.925(4) 155(3) 3_675
N2 H1N O1 0.843(17) 2.194(19) 3.027(4) 170(4) 3_776
N4 H4N O1 0.857(17) 2.096(19) 2.945(4) 171(3) 4_585
O1W H1W O6 0.853(17) 1.902(18) 2.750(4) 172(4) 1_545
O1W H2W O2 0.843(17) 2.07(2) 2.889(3) 166(3) 3_665
